data_7210592
loop_
_publ_author_name
'Tang, Bei-bei'
'Ma, Heng'
'Li, Guan-zheng'
'Wang, Yue-bing'
'Anwar, Gulinazi'
'Shi, Rufei'
'Li, Hui'

_publ_section_title
;
 Synthesis, crystal structures and luminescent properties of tetranuclear
 Zn molecular clusters with aroylhydrazone ligand
;
_journal_issue 40
_journal_name_full CrystEngComm
_journal_page_first 8069
_journal_paper_doi 10.1039/c3ce41034j
_journal_volume 15
_journal_year 2013
_chemical_formula_moiety 'C44 H54 N6 O20 Zn4'
_chemical_formula_sum 'C44 H54 N6 O20 Zn4'
_chemical_formula_weight 1248.41
_chemical_name_common complex2
_chemical_name_systematic
; 
 ? 
;
_space_group_IT_number 2
_symmetry_cell_setting triclinic
_symmetry_space_group_name_Hall '-P 1'
_symmetry_space_group_name_H-M 'P -1'
_atom_sites_solution_hydrogens geom
_atom_sites_solution_primary direct
_atom_sites_solution_secondary difmap
_audit_creation_method SHELXL-97
_cell_angle_alpha 112.10(3)
_cell_angle_beta 104.75(3)
_cell_angle_gamma 90.29(3)
_cell_formula_units_Z 1
_cell_length_a 10.508(2)
_cell_length_b 10.684(2)
_cell_length_c 12.276(3)
_cell_measurement_reflns_used 4176
_cell_measurement_temperature 153(2)
_cell_measurement_theta_max 29.1266
_cell_measurement_theta_min 2.3367
_cell_volume 1227.0(6)
_computing_cell_refinement 'Bruker SMART'
_computing_data_collection 'Bruker SMART'
_computing_data_reduction 'Bruker SMART'
_computing_molecular_graphics 'Bruker SHELXTL'
_computing_publication_material 'Bruker SHELXTL'
_computing_structure_refinement 'SHELXL-97 (Sheldrick, 1997)'
_computing_structure_solution 'SHELXS-97 (Sheldrick, 1990)'
_diffrn_ambient_temperature 153(2)
_diffrn_detector_area_resol_mean 0
_diffrn_measured_fraction_theta_full 0.988
_diffrn_measured_fraction_theta_max 0.988
_diffrn_measurement_device_type 'CCD area detector'
_diffrn_measurement_method 'phi and omega scans'
_diffrn_radiation_monochromator graphite
_diffrn_radiation_source 'fine-focus sealed tube'
_diffrn_radiation_type MoK\a
_diffrn_radiation_wavelength 0.71073
_diffrn_reflns_av_R_equivalents 0.0282
_diffrn_reflns_av_sigmaI/netI 0.0385
_diffrn_reflns_limit_h_max 12
_diffrn_reflns_limit_h_min -12
_diffrn_reflns_limit_k_max 11
_diffrn_reflns_limit_k_min -12
_diffrn_reflns_limit_l_max 14
_diffrn_reflns_limit_l_min -14
_diffrn_reflns_number 10084
_diffrn_reflns_theta_full 25.02
_diffrn_reflns_theta_max 25.02
_diffrn_reflns_theta_min 2.72
_diffrn_standards_decay_% 0
_diffrn_standards_interval_count 0
_diffrn_standards_interval_time 0
_diffrn_standards_number 0
_exptl_absorpt_coefficient_mu 2.017
_exptl_absorpt_correction_T_max 1.0000
_exptl_absorpt_correction_T_min 0.7112
_exptl_absorpt_correction_type empirical
_exptl_absorpt_process_details
;
Higashi, T. (1995). Program for Absorption Correction.
    Rigaku Corporation, Tokyo, Japan.
;
_exptl_crystal_colour Yellow
_exptl_crystal_density_diffrn 1.690
_exptl_crystal_density_method 'not measured'
_exptl_crystal_description Prism
_exptl_crystal_F_000 640
_exptl_crystal_size_max 0.4240
_exptl_crystal_size_mid 0.1790
_exptl_crystal_size_min 0.0980
_refine_diff_density_max 0.321
_refine_diff_density_min -0.314
_refine_diff_density_rms 0.065
_refine_ls_extinction_method none
_refine_ls_goodness_of_fit_ref 0.981
_refine_ls_hydrogen_treatment constr
_refine_ls_matrix_type full
_refine_ls_number_parameters 341
_refine_ls_number_reflns 4289
_refine_ls_number_restraints 1
_refine_ls_restrained_S_all 0.983
_refine_ls_R_factor_all 0.0351
_refine_ls_R_factor_gt 0.0263
_refine_ls_shift/su_max 0.000
_refine_ls_shift/su_mean 0.000
_refine_ls_structure_factor_coef Fsqd
_refine_ls_weighting_details 'calc w=1/[\s^2^(Fo^2^)+(0.0369P)^2^+0.0000P] where P=(Fo^2^+2Fc^2^)/3'
_refine_ls_weighting_scheme calc
_refine_ls_wR_factor_gt 0.0630
_refine_ls_wR_factor_ref 0.0657
_reflns_number_gt 3591
_reflns_number_total 4289
_reflns_threshold_expression >2sigma(I)
_cod_data_source_file c3ce41034j.txt
_cod_data_source_block bo1464
_cod_depositor_comments
;
The following automatic conversions were performed:

'_symmetry_cell_setting' value 'Triclinic' changed to 'triclinic'
according to /home/saulius/struct/CIF-dictionaries/cif_core.dic
dictionary named 'cif_core.dic' version 2.4.2 from
2011-04-26.

'_exptl_absorpt_correction_type' value 'Empirical'
changed to 'empirical' according to
/home/saulius/struct/CIF-dictionaries/cif_core.dic dictionary named
'cif_core.dic' version 2.4.2 from 2011-04-26.

Automatic conversion script
Id: cif_fix_values 1891 2012-01-12 08:04:46Z andrius 
;
_cod_original_cell_volume 1226.9(4)
_cod_original_sg_symbol_Hall -P1
_cod_original_sg_symbol_H-M P-1
_cod_database_code 7210592

loop_
_symmetry_equiv_pos_as_xyz
'x, y, z'
'-x, -y, -z'

loop_
_atom_site_label
_atom_site_type_symbol
_atom_site_fract_x
_atom_site_fract_y
_atom_site_fract_z
_atom_site_U_iso_or_equiv
_atom_site_adp_type
_atom_site_occupancy
_atom_site_symmetry_multiplicity
_atom_site_calc_flag
_atom_site_refinement_flags
Zn1 Zn 0.26257(3) 0.18632(3) 0.29869(2) 0.01564(9) Uani 1 1 d .
Zn2 Zn 0.04777(3) 0.36004(3) 0.42945(2) 0.01456(9) Uani 1 1 d .
C13 C 0.5893(2) -0.2648(2) 0.0421(2) 0.0182(5) Uani 1 1 d .
H13 H 0.5588 -0.3567 0.0103 0.022 Uiso 1 1 calc R
C8 C 0.4649(2) 0.0667(3) 0.1900(2) 0.0153(5) Uani 1 1 d .
O5 O -0.05013(15) 0.27383(17) 0.24852(14) 0.0199(4) Uani 1 1 d .
O2 O 0.36363(16) 0.02918(16) 0.21127(15) 0.0195(4) Uani 1 1 d .
O6 O 0.09357(16) 0.14080(17) 0.16664(14) 0.0227(4) Uani 1 1 d .
O8 O 0.25074(17) 0.11845(17) 0.42644(15) 0.0224(4) Uani 1 1 d .
O4 O -0.10800(15) 0.43335(16) 0.48634(14) 0.0193(4) Uani 1 1 d .
O10 O 0.29628(17) 0.63942(18) 0.79779(17) 0.0268(4) Uani 1 1 d D
H100 H 0.2209 0.6568 0.7740 0.040 Uiso 1 1 calc R
N2 N 0.49595(18) 0.2005(2) 0.21875(17) 0.0162(4) Uani 1 1 d .
H2 H 0.5612 0.2287 0.2004 0.019 Uiso 1 1 calc R
O7 O 0.09123(17) 0.22572(18) 0.50430(16) 0.0264(4) Uani 1 1 d .
O9 O 0.70519(18) 0.42801(18) 0.88394(16) 0.0292(5) Uani 1 1 d .
O1 O 0.79968(17) -0.31259(18) -0.00045(18) 0.0293(5) Uani 1 1 d .
H1 H 0.7618 -0.3902 -0.0321 0.044 Uiso 1 1 calc R
N1 N 0.41864(18) 0.2895(2) 0.27865(17) 0.0156(4) Uani 1 1 d .
C5 C 0.4408(2) 0.6605(2) 0.4271(2) 0.0189(5) Uani 1 1 d .
H5 H 0.5152 0.6802 0.4061 0.023 Uiso 1 1 calc R
C7 C 0.4572(2) 0.4178(2) 0.3210(2) 0.0166(5) Uani 1 1 d .
H7 H 0.5335 0.4439 0.3061 0.020 Uiso 1 1 calc R
O3 O 0.22385(16) 0.37175(16) 0.39365(15) 0.0214(4) Uani 1 1 d .
C1 C 0.2785(2) 0.4961(2) 0.4225(2) 0.0156(5) Uani 1 1 d .
C6 C 0.3906(2) 0.5232(2) 0.3894(2) 0.0154(5) Uani 1 1 d .
C9 C 0.5524(2) -0.0306(2) 0.1372(2) 0.0154(5) Uani 1 1 d .
C12 C 0.7153(2) -0.2241(3) 0.0424(2) 0.0194(5) Uani 1 1 d .
C4 C 0.3823(2) 0.7647(3) 0.4939(2) 0.0207(6) Uani 1 1 d .
H4 H 0.4172 0.8543 0.5183 0.025 Uiso 1 1 calc R
C3 C 0.2690(2) 0.7363(2) 0.5257(2) 0.0199(5) Uani 1 1 d .
H3 H 0.2293 0.8075 0.5710 0.024 Uiso 1 1 calc R
C23 C -0.0897(2) 0.1829(3) 0.0331(2) 0.0230(6) Uani 1 1 d .
H23A H -0.0440 0.2342 0.0021 0.034 Uiso 1 1 calc R
H23B H -0.1742 0.2152 0.0370 0.034 Uiso 1 1 calc R
H23C H -0.1026 0.0885 -0.0203 0.034 Uiso 1 1 calc R
C17 C 0.7527(3) 0.3280(3) 0.8236(2) 0.0263(6) Uani 1 1 d .
H17 H 0.7056 0.2435 0.7984 0.032 Uiso 1 1 calc R
N3 N 0.8627(2) 0.3292(2) 0.79152(18) 0.0237(5) Uani 1 1 d .
C10 C 0.6791(2) 0.0088(3) 0.1369(2) 0.0220(6) Uani 1 1 d .
H10 H 0.7098 0.1007 0.1689 0.026 Uiso 1 1 calc R
C2 C 0.2163(2) 0.6041(2) 0.4904(2) 0.0154(5) Uani 1 1 d .
C16 C 0.1842(2) 0.1518(2) 0.5034(2) 0.0208(6) Uani 1 1 d .
C14 C 0.5098(2) -0.1684(3) 0.0891(2) 0.0188(5) Uani 1 1 d .
H14 H 0.4257 -0.1965 0.0885 0.023 Uiso 1 1 calc R
C11 C 0.7590(2) -0.0867(3) 0.0899(2) 0.0249(6) Uani 1 1 d .
H11 H 0.8431 -0.0588 0.0901 0.030 Uiso 1 1 calc R
C15 C -0.0093(2) 0.2000(2) 0.1584(2) 0.0171(5) Uani 1 1 d .
C19 C 0.9135(3) 0.2036(3) 0.7280(2) 0.0345(7) Uani 1 1 d .
H19A H 0.8505 0.1275 0.7081 0.052 Uiso 1 1 calc R
H19B H 0.9958 0.1956 0.7799 0.052 Uiso 1 1 calc R
H19C H 0.9276 0.2049 0.6542 0.052 Uiso 1 1 calc R
C33 C 0.2165(3) 0.0964(3) 0.6008(2) 0.0383(8) Uani 1 1 d .
H33A H 0.1466 0.0285 0.5854 0.057 Uiso 1 1 calc R
H33B H 0.2257 0.1686 0.6790 0.057 Uiso 1 1 calc R
H33C H 0.2981 0.0563 0.6006 0.057 Uiso 1 1 calc R
C18 C 0.9432(3) 0.4546(3) 0.8209(2) 0.0310(7) Uani 1 1 d .
H18A H 0.8910 0.5293 0.8397 0.047 Uiso 1 1 calc R
H18B H 0.9742 0.4482 0.7521 0.047 Uiso 1 1 calc R
H18C H 1.0176 0.4692 0.8903 0.047 Uiso 1 1 calc R
C20 C 0.2908(3) 0.5113(3) 0.8079(3) 0.0343(7) Uani 1 1 d D
H20A H 0.3764 0.4793 0.8135 0.051 Uiso 1 1 calc R
H20B H 0.2272 0.4473 0.7371 0.051 Uiso 1 1 calc R
H20C H 0.2649 0.5210 0.8800 0.051 Uiso 1 1 calc R

loop_
_atom_site_aniso_label
_atom_site_aniso_U_11
_atom_site_aniso_U_22
_atom_site_aniso_U_33
_atom_site_aniso_U_23
_atom_site_aniso_U_13
_atom_site_aniso_U_12
Zn1 0.01420(16) 0.01301(16) 0.02055(15) 0.00461(13) 0.00916(12) 0.00398(12)
Zn2 0.01455(16) 0.01368(16) 0.01653(15) 0.00430(12) 0.00855(12) 0.00510(12)
C13 0.0203(13) 0.0135(13) 0.0196(12) 0.0039(11) 0.0076(11) 0.0025(11)
C8 0.0106(12) 0.0217(14) 0.0136(11) 0.0074(11) 0.0025(10) 0.0029(10)
O5 0.0162(9) 0.0229(10) 0.0169(8) 0.0025(8) 0.0067(7) 0.0050(7)
O2 0.0170(9) 0.0151(9) 0.0263(9) 0.0051(8) 0.0106(8) 0.0028(7)
O6 0.0167(9) 0.0217(10) 0.0219(9) 0.0009(8) 0.0042(8) 0.0060(8)
O8 0.0293(10) 0.0189(10) 0.0242(9) 0.0091(8) 0.0149(8) 0.0085(8)
O4 0.0163(9) 0.0172(9) 0.0245(9) 0.0033(8) 0.0132(8) 0.0041(7)
O10 0.0158(9) 0.0280(11) 0.0406(11) 0.0163(9) 0.0098(9) 0.0038(8)
N2 0.0141(10) 0.0189(11) 0.0199(10) 0.0076(9) 0.0116(9) 0.0062(9)
O7 0.0302(11) 0.0292(11) 0.0352(10) 0.0214(9) 0.0212(9) 0.0161(9)
O9 0.0317(11) 0.0261(11) 0.0306(10) 0.0059(9) 0.0179(9) 0.0031(9)
O1 0.0230(10) 0.0184(10) 0.0440(12) 0.0040(10) 0.0177(9) 0.0098(8)
N1 0.0139(10) 0.0157(11) 0.0173(10) 0.0040(9) 0.0082(8) 0.0071(9)
C5 0.0155(13) 0.0202(14) 0.0225(13) 0.0100(12) 0.0052(11) 0.0008(11)
C7 0.0133(12) 0.0206(14) 0.0181(12) 0.0082(11) 0.0072(10) 0.0019(10)
O3 0.0192(9) 0.0125(9) 0.0328(10) 0.0033(8) 0.0165(8) 0.0026(7)
C1 0.0143(12) 0.0150(13) 0.0160(12) 0.0057(11) 0.0025(10) 0.0022(10)
C6 0.0143(12) 0.0149(13) 0.0157(12) 0.0045(10) 0.0043(10) 0.0022(10)
C9 0.0152(12) 0.0186(13) 0.0122(11) 0.0051(10) 0.0048(10) 0.0045(10)
C12 0.0221(14) 0.0178(14) 0.0196(12) 0.0062(11) 0.0094(11) 0.0104(11)
C4 0.0225(14) 0.0124(13) 0.0246(13) 0.0037(11) 0.0076(11) 0.0024(11)
C3 0.0226(14) 0.0151(13) 0.0202(13) 0.0036(11) 0.0080(11) 0.0061(11)
C23 0.0206(14) 0.0273(15) 0.0197(13) 0.0069(12) 0.0067(11) 0.0056(12)
C17 0.0322(16) 0.0260(16) 0.0211(13) 0.0112(12) 0.0050(12) -0.0056(13)
N3 0.0257(12) 0.0205(12) 0.0228(11) 0.0049(10) 0.0087(10) 0.0037(10)
C10 0.0204(14) 0.0168(14) 0.0311(14) 0.0095(12) 0.0107(12) 0.0037(11)
C2 0.0144(12) 0.0169(13) 0.0145(12) 0.0061(11) 0.0032(10) 0.0044(10)
C16 0.0261(14) 0.0145(13) 0.0211(13) 0.0059(11) 0.0071(11) 0.0027(11)
C14 0.0160(13) 0.0200(14) 0.0198(12) 0.0057(11) 0.0074(10) 0.0028(11)
C11 0.0169(14) 0.0228(15) 0.0392(16) 0.0111(13) 0.0162(12) 0.0050(11)
C15 0.0141(13) 0.0150(13) 0.0207(13) 0.0043(11) 0.0065(11) -0.0009(10)
C19 0.0428(19) 0.0282(17) 0.0305(15) 0.0070(14) 0.0136(14) 0.0135(14)
C33 0.057(2) 0.0387(19) 0.0344(16) 0.0245(15) 0.0228(15) 0.0265(16)
C18 0.0276(16) 0.0303(17) 0.0307(15) 0.0057(13) 0.0101(13) -0.0021(13)
C20 0.0325(17) 0.0358(18) 0.0443(17) 0.0213(15) 0.0181(14) 0.0062(14)

loop_
_atom_type_symbol
_atom_type_description
_atom_type_scat_dispersion_real
_atom_type_scat_dispersion_imag
_atom_type_scat_source
C C 0.0033 0.0016 'International Tables Vol C Tables 4.2.6.8 and 6.1.1.4'
H H 0.0000 0.0000 'International Tables Vol C Tables 4.2.6.8 and 6.1.1.4'
N N 0.0061 0.0033 'International Tables Vol C Tables 4.2.6.8 and 6.1.1.4'
O O 0.0106 0.0060 'International Tables Vol C Tables 4.2.6.8 and 6.1.1.4'
Zn Zn 0.2839 1.4301 'International Tables Vol C Tables 4.2.6.8 and 6.1.1.4'

loop_
_geom_angle_atom_site_label_1
_geom_angle_atom_site_label_2
_geom_angle_atom_site_label_3
_geom_angle
_geom_angle_site_symmetry_1
_geom_angle_site_symmetry_3
O6 Zn1 O8 111.88(7) . .
O6 Zn1 O3 94.83(8) . .
O8 Zn1 O3 93.03(7) . .
O6 Zn1 O2 98.47(7) . .
O8 Zn1 O2 94.92(7) . .
O3 Zn1 O2 160.70(6) . .
O6 Zn1 N1 116.38(8) . .
O8 Zn1 N1 131.73(8) . .
O3 Zn1 N1 84.42(7) . .
O2 Zn1 N1 77.16(7) . .
O7 Zn2 O4 102.27(7) . .
O7 Zn2 O3 95.57(7) . .
O4 Zn2 O3 155.42(7) . .
O7 Zn2 O5 113.14(8) . .
O4 Zn2 O5 96.22(7) . .
O3 Zn2 O5 92.09(7) . .
O7 Zn2 O4 126.05(8) . 2_566
O4 Zn2 O4 77.88(7) . 2_566
O3 Zn2 O4 77.96(7) . 2_566
O5 Zn2 O4 120.53(8) . 2_566
O7 Zn2 Zn2 121.30(5) . 2_566
O4 Zn2 Zn2 39.82(5) . 2_566
O3 Zn2 Zn2 115.90(6) . 2_566
O5 Zn2 Zn2 113.65(6) . 2_566
O4 Zn2 Zn2 38.06(4) 2_566 2_566
C14 C13 C12 119.8(2) . .
C14 C13 H13 120.1 . .
C12 C13 H13 120.1 . .
O2 C8 N2 119.3(2) . .
O2 C8 C9 121.7(2) . .
N2 C8 C9 118.9(2) . .
C15 O5 Zn2 129.66(15) . .
C8 O2 Zn1 114.93(16) . .
C15 O6 Zn1 131.48(16) . .
C16 O8 Zn1 131.52(16) . .
C2 O4 Zn2 141.89(15) 2_566 .
C2 O4 Zn2 113.98(14) 2_566 2_566
Zn2 O4 Zn2 102.12(7) . 2_566
C20 O10 H100 109.5 . .
C8 N2 N1 117.12(19) . .
C8 N2 H2 121.4 . .
N1 N2 H2 121.4 . .
C16 O7 Zn2 130.59(16) . .
C12 O1 H1 109.5 . .
C7 N1 N2 117.79(19) . .
C7 N1 Zn1 130.64(16) . .
N2 N1 Zn1 111.30(15) . .
C4 C5 C6 121.3(2) . .
C4 C5 H5 119.3 . .
C6 C5 H5 119.3 . .
N1 C7 C6 124.6(2) . .
N1 C7 H7 117.7 . .
C6 C7 H7 117.7 . .
C1 O3 Zn1 133.89(14) . .
C1 O3 Zn2 115.68(14) . .
Zn1 O3 Zn2 109.73(8) . .
O3 C1 C6 123.6(2) . .
O3 C1 C2 115.9(2) . .
C6 C1 C2 120.5(2) . .
C1 C6 C5 118.3(2) . .
C1 C6 C7 122.8(2) . .
C5 C6 C7 118.9(2) . .
C14 C9 C10 118.1(2) . .
C14 C9 C8 118.8(2) . .
C10 C9 C8 123.1(2) . .
O1 C12 C11 117.5(2) . .
O1 C12 C13 123.2(2) . .
C11 C12 C13 119.3(2) . .
C5 C4 C3 119.9(2) . .
C5 C4 H4 120.0 . .
C3 C4 H4 120.0 . .
C2 C3 C4 120.7(2) . .
C2 C3 H3 119.6 . .
C4 C3 H3 119.6 . .
C15 C23 H23A 109.5 . .
C15 C23 H23B 109.5 . .
H23A C23 H23B 109.5 . .
C15 C23 H23C 109.5 . .
H23A C23 H23C 109.5 . .
H23B C23 H23C 109.5 . .
O9 C17 N3 126.8(3) . .
O9 C17 H17 116.6 . .
N3 C17 H17 116.6 . .
C17 N3 C18 122.3(2) . .
C17 N3 C19 121.6(2) . .
C18 N3 C19 116.1(2) . .
C11 C10 C9 120.8(2) . .
C11 C10 H10 119.6 . .
C9 C10 H10 119.6 . .
O4 C2 C3 125.3(2) 2_566 .
O4 C2 C1 115.5(2) 2_566 .
C3 C2 C1 119.2(2) . .
O7 C16 O8 126.0(2) . .
O7 C16 C33 116.8(2) . .
O8 C16 C33 117.2(2) . .
C13 C14 C9 121.5(2) . .
C13 C14 H14 119.2 . .
C9 C14 H14 119.2 . .
C10 C11 C12 120.5(2) . .
C10 C11 H11 119.7 . .
C12 C11 H11 119.7 . .
O6 C15 O5 125.0(2) . .
O6 C15 C23 117.5(2) . .
O5 C15 C23 117.4(2) . .
N3 C19 H19A 109.5 . .
N3 C19 H19B 109.5 . .
H19A C19 H19B 109.5 . .
N3 C19 H19C 109.5 . .
H19A C19 H19C 109.5 . .
H19B C19 H19C 109.5 . .
C16 C33 H33A 109.5 . .
C16 C33 H33B 109.5 . .
H33A C33 H33B 109.5 . .
C16 C33 H33C 109.5 . .
H33A C33 H33C 109.5 . .
H33B C33 H33C 109.5 . .
N3 C18 H18A 109.5 . .
N3 C18 H18B 109.5 . .
H18A C18 H18B 109.5 . .
N3 C18 H18C 109.5 . .
H18A C18 H18C 109.5 . .
H18B C18 H18C 109.5 . .
O10 C20 H20A 109.5 . .
O10 C20 H20B 109.5 . .
H20A C20 H20B 109.5 . .
O10 C20 H20C 109.5 . .
H20A C20 H20C 109.5 . .
H20B C20 H20C 109.5 . .

loop_
_geom_bond_atom_site_label_1
_geom_bond_atom_site_label_2
_geom_bond_distance
_geom_bond_site_symmetry_2
Zn1 O6 1.9874(19) .
Zn1 O8 1.9886(17) .
Zn1 O3 1.9903(17) .
Zn1 O2 2.0833(17) .
Zn1 N1 2.087(2) .
Zn2 O7 1.9742(18) .
Zn2 O4 1.9909(16) .
Zn2 O3 2.0211(16) .
Zn2 O5 2.0316(18) .
Zn2 O4 2.0681(18) 2_566
Zn2 Zn2 3.1574(12) 2_566
C13 C14 1.377(3) .
C13 C12 1.390(3) .
C13 H13 0.9300 .
C8 O2 1.256(3) .
C8 N2 1.354(3) .
C8 C9 1.467(3) .
O5 C15 1.272(3) .
O6 C15 1.256(3) .
O8 C16 1.262(3) .
O4 C2 1.336(3) 2_566
O4 Zn2 2.0681(18) 2_566
O10 C20 1.422(3) .
O10 H100 0.8200 .
N2 N1 1.375(3) .
N2 H2 0.8600 .
O7 C16 1.259(3) .
O9 C17 1.240(3) .
O1 C12 1.352(3) .
O1 H1 0.8200 .
N1 C7 1.290(3) .
C5 C4 1.367(3) .
C5 C6 1.414(3) .
C5 H5 0.9300 .
C7 C6 1.435(3) .
C7 H7 0.9300 .
O3 C1 1.324(3) .
C1 C6 1.402(3) .
C1 C2 1.419(3) .
C9 C14 1.387(3) .
C9 C10 1.395(3) .
C12 C11 1.385(4) .
C4 C3 1.408(3) .
C4 H4 0.9300 .
C3 C2 1.378(3) .
C3 H3 0.9300 .
C23 C15 1.497(3) .
C23 H23A 0.9600 .
C23 H23B 0.9600 .
C23 H23C 0.9600 .
C17 N3 1.315(3) .
C17 H17 0.9300 .
N3 C18 1.453(3) .
N3 C19 1.458(3) .
C10 C11 1.376(3) .
C10 H10 0.9300 .
C2 O4 1.336(3) 2_566
C16 C33 1.491(3) .
C14 H14 0.9300 .
C11 H11 0.9300 .
C19 H19A 0.9600 .
C19 H19B 0.9600 .
C19 H19C 0.9600 .
C33 H33A 0.9600 .
C33 H33B 0.9600 .
C33 H33C 0.9600 .
C18 H18A 0.9600 .
C18 H18B 0.9600 .
C18 H18C 0.9600 .
C20 H20A 0.9600 .
C20 H20B 0.9600 .
C20 H20C 0.9600 .
